data_4306920
loop_
_publ_author_name
'Sean E. Durran'
'Mark R. J. Elsegood'
'Shelly R. Hammond'
'Martin B. Smith'

_publ_section_title
;
Coordination Studies of a New Unsymmetrical
\k4-PNN'N''-Tetradentate Ligand: Stepwise Formation and
Structural Characterization
;
_journal_name_full 'Inorganic Chemistry'
_journal_page_first 2755
_journal_page_last 2766
_journal_paper_doi 10.1021/ic061196s
_journal_volume 46
_journal_year 2007
_chemical_formula_sum 'C36 H29 Cl3 N3 O3 P Pd'
_chemical_formula_weight 795.34
_chemical_name_systematic
;
 ?
;
_space_group_IT_number 2
_symmetry_cell_setting triclinic
_symmetry_space_group_name_Hall '-P 1'
_symmetry_space_group_name_H-M 'P -1'
_atom_sites_solution_hydrogens geom
_atom_sites_solution_primary heavy
_atom_sites_solution_secondary difmap
_audit_creation_method SHELXL-97
_cell_angle_alpha 88.378(2)
_cell_angle_beta 86.176(2)
_cell_angle_gamma 63.823(2)
_cell_formula_units_Z 2
_cell_length_a 12.1068(6)
_cell_length_b 12.4003(6)
_cell_length_c 12.6708(6)
_cell_measurement_reflns_used 9079
_cell_measurement_temperature 150(2)
_cell_measurement_theta_max 28.74
_cell_measurement_theta_min 2.40
_cell_volume 1703.34(15)
_computing_cell_refinement 'Bruker SAINT'
_computing_data_collection 'Bruker SMART'
_computing_data_reduction 'Bruker SAINT'
_computing_molecular_graphics 'Bruker SHELXTL'
_computing_publication_material 'Bruker SHELXTL and local programs'
_computing_structure_refinement 'Bruker SHELXTL'
_computing_structure_solution 'Bruker SHELXTL'
_diffrn_ambient_temperature 150(2)
_diffrn_measured_fraction_theta_full 0.993
_diffrn_measured_fraction_theta_max 0.869
_diffrn_measurement_device_type 'Bruker SMART 1000 CCD diffractometer'
_diffrn_measurement_method '\w rotation with narrow frames'
_diffrn_radiation_monochromator graphite
_diffrn_radiation_source 'sealed tube'
_diffrn_radiation_type MoK\a
_diffrn_radiation_wavelength 0.71073
_diffrn_reflns_av_R_equivalents 0.0157
_diffrn_reflns_av_sigmaI/netI 0.0277
_diffrn_reflns_limit_h_max 16
_diffrn_reflns_limit_h_min -15
_diffrn_reflns_limit_k_max 16
_diffrn_reflns_limit_k_min -15
_diffrn_reflns_limit_l_max 16
_diffrn_reflns_limit_l_min -16
_diffrn_reflns_number 15299
_diffrn_reflns_theta_full 26.00
_diffrn_reflns_theta_max 29.07
_diffrn_reflns_theta_min 1.83
_diffrn_standards_decay_% 0
_diffrn_standards_number 0
_exptl_absorpt_coefficient_mu 0.868
_exptl_absorpt_correction_T_max 0.958
_exptl_absorpt_correction_T_min 0.799
_exptl_absorpt_correction_type multi-scan
_exptl_absorpt_process_details 'SADABS v2.03, Sheldrick, G.M., (2001)'
_exptl_crystal_colour orange
_exptl_crystal_density_diffrn 1.551
_exptl_crystal_density_method 'not measured'
_exptl_crystal_description 'thick plate'
_exptl_crystal_F_000 804
_exptl_crystal_size_max 0.27
_exptl_crystal_size_mid 0.23
_exptl_crystal_size_min 0.05
_refine_diff_density_max 0.757
_refine_diff_density_min -1.075
_refine_diff_density_rms 0.077
_refine_ls_extinction_method none
_refine_ls_goodness_of_fit_ref 1.068
_refine_ls_hydrogen_treatment constr
_refine_ls_matrix_type full
_refine_ls_number_parameters 424
_refine_ls_number_reflns 7929
_refine_ls_number_restraints 0
_refine_ls_restrained_S_all 1.068
_refine_ls_R_factor_all 0.0386
_refine_ls_R_factor_gt 0.0311
_refine_ls_shift/su_max 0.002
_refine_ls_shift/su_mean 0.000
_refine_ls_structure_factor_coef Fsqd
_refine_ls_weighting_details 'calc w=1/[\s^2^(Fo^2^)+(0.0317P)^2^+1.7594P] where P=(Fo^2^+2Fc^2^)/3'
_refine_ls_weighting_scheme calc
_refine_ls_wR_factor_gt 0.0735
_refine_ls_wR_factor_ref 0.0776
_reflns_number_gt 6898
_reflns_number_total 7929
_reflns_threshold_expression I>2\s(I)
_cod_data_source_file ic061196ssi20060703_115123_7.cif
_cod_data_source_block anti-6b.CHCl~3~
_cod_original_cell_volume 1703.34(14)
_cod_database_code 4306920

loop_
_symmetry_equiv_pos_as_xyz
'x, y, z'
'-x, -y, -z'

loop_
_atom_site_label
_atom_site_type_symbol
_atom_site_fract_x
_atom_site_fract_y
_atom_site_fract_z
_atom_site_U_iso_or_equiv
_atom_site_adp_type
_atom_site_occupancy
_atom_site_symmetry_multiplicity
_atom_site_calc_flag
_atom_site_refinement_flags
_atom_site_disorder_assembly
_atom_site_disorder_group
Pd1 Pd 0.516790(15) 0.865210(15) 0.728085(13) 0.01749(5) Uani 1 1 d . . .
P1 P 0.38841(5) 0.80064(5) 0.81369(4) 0.01914(12) Uani 1 1 d . . .
N1 N 0.38216(16) 1.01782(17) 0.67320(14) 0.0186(4) Uani 1 1 d . . .
N2 N 0.62580(16) 0.92547(16) 0.64862(14) 0.0184(4) Uani 1 1 d . . .
N3 N 0.67893(17) 0.73041(18) 0.75706(16) 0.0246(4) Uani 1 1 d . . .
C1 C 0.2401(2) 0.8680(2) 0.75154(17) 0.0213(4) Uani 1 1 d . . .
C2 C 0.1626(2) 0.8113(2) 0.7632(2) 0.0269(5) Uani 1 1 d . . .
H2 H 0.1897 0.7372 0.8002 0.032 Uiso 1 1 calc R . .
C3 C 0.0469(2) 0.8605(2) 0.7220(2) 0.0304(5) Uani 1 1 d . . .
H3 H -0.0044 0.8207 0.7322 0.037 Uiso 1 1 calc R . .
C4 C 0.0063(2) 0.9673(3) 0.6664(2) 0.0315(6) Uani 1 1 d . . .
H4 H -0.0725 1.0010 0.6377 0.038 Uiso 1 1 calc R . .
C5 C 0.0820(2) 1.0239(2) 0.6533(2) 0.0297(5) Uani 1 1 d . . .
H5 H 0.0538 1.0975 0.6152 0.036 Uiso 1 1 calc R . .
C6 C 0.1992(2) 0.9768(2) 0.69417(18) 0.0229(5) Uani 1 1 d . . .
C7 C 0.2671(2) 1.0464(2) 0.66433(19) 0.0240(5) Uani 1 1 d . . .
H7 H 0.2202 1.1230 0.6343 0.029 Uiso 1 1 calc R . .
C8 C 0.4337(2) 1.0948(2) 0.62554(17) 0.0201(4) Uani 1 1 d . . .
C9 C 0.3632(2) 1.2129(2) 0.5938(2) 0.0263(5) Uani 1 1 d . . .
H9 H 0.2762 1.2492 0.6071 0.032 Uiso 1 1 calc R . .
C10 C 0.4194(2) 1.2773(2) 0.5432(2) 0.0292(5) Uani 1 1 d . . .
H10 H 0.3711 1.3573 0.5207 0.035 Uiso 1 1 calc R . .
C11 C 0.5470(2) 1.2247(2) 0.52510(19) 0.0270(5) Uani 1 1 d . . .
H11 H 0.5852 1.2692 0.4897 0.032 Uiso 1 1 calc R . .
C12 C 0.6189(2) 1.1086(2) 0.55790(18) 0.0229(5) Uani 1 1 d . . .
H12 H 0.7060 1.0742 0.5458 0.027 Uiso 1 1 calc R . .
C13 C 0.5635(2) 1.0417(2) 0.60901(17) 0.0188(4) Uani 1 1 d . . .
C14 C 0.7450(2) 0.8482(2) 0.63002(18) 0.0213(4) Uani 1 1 d . . .
O1 O 0.82279(15) 0.86661(16) 0.57373(14) 0.0278(4) Uani 1 1 d . . .
C15 C 0.7801(2) 0.7285(2) 0.6860(2) 0.0280(5) Uani 1 1 d . . .
H15A H 0.8028 0.6642 0.6327 0.034 Uiso 1 1 calc R . .
H15B H 0.8531 0.7098 0.7272 0.034 Uiso 1 1 calc R . .
C16 C 0.7017(2) 0.6507(2) 0.83557(19) 0.0243(5) Uani 1 1 d . . .
O2 O 0.62739(16) 0.65121(17) 0.90614(14) 0.0302(4) Uani 1 1 d . . .
O3 O 0.82161(15) 0.56279(16) 0.83008(14) 0.0312(4) Uani 1 1 d . . .
C17 C 0.8482(3) 0.4722(3) 0.9101(2) 0.0416(7) Uani 1 1 d . . .
H17A H 0.8004 0.4261 0.9006 0.050 Uiso 1 1 calc R . .
H17B H 0.8247 0.5100 0.9810 0.050 Uiso 1 1 calc R . .
C18 C 0.9845(2) 0.3893(3) 0.9011(2) 0.0368(6) Uani 1 1 d . . .
C19 C 1.0269(4) 0.2806(4) 0.9529(4) 0.0795(14) Uani 1 1 d . . .
H19 H 0.9699 0.2582 0.9910 0.095 Uiso 1 1 calc R . .
C20 C 1.1527(4) 0.2030(4) 0.9502(5) 0.0936(17) Uani 1 1 d . . .
H20 H 1.1807 0.1289 0.9874 0.112 Uiso 1 1 calc R . .
C21 C 1.2345(3) 0.2321(4) 0.8955(3) 0.0665(12) Uani 1 1 d . . .
H21 H 1.3199 0.1786 0.8937 0.080 Uiso 1 1 calc R . .
C22 C 1.1944(3) 0.3394(4) 0.8422(3) 0.0591(10) Uani 1 1 d . . .
H22 H 1.2521 0.3600 0.8031 0.071 Uiso 1 1 calc R . .
C23 C 1.0689(3) 0.4182(3) 0.8454(3) 0.0483(8) Uani 1 1 d . . .
H23 H 1.0416 0.4925 0.8086 0.058 Uiso 1 1 calc R . .
C24 C 0.3446(2) 0.8511(2) 0.95062(18) 0.0224(5) Uani 1 1 d . . .
C25 C 0.4212(2) 0.8847(2) 1.00425(19) 0.0240(5) Uani 1 1 d . . .
H25 H 0.4963 0.8781 0.9703 0.029 Uiso 1 1 calc R . .
C26 C 0.3882(2) 0.9279(2) 1.1072(2) 0.0302(5) Uani 1 1 d . . .
H26 H 0.4404 0.9517 1.1431 0.036 Uiso 1 1 calc R . .
C27 C 0.2801(3) 0.9363(3) 1.1578(2) 0.0335(6) Uani 1 1 d . . .
H27 H 0.2580 0.9656 1.2284 0.040 Uiso 1 1 calc R . .
C28 C 0.2045(3) 0.9023(3) 1.1057(2) 0.0410(7) Uani 1 1 d . . .
H28 H 0.1306 0.9070 1.1409 0.049 Uiso 1 1 calc R . .
C29 C 0.2354(3) 0.8609(3) 1.0018(2) 0.0366(6) Uani 1 1 d . . .
H29 H 0.1817 0.8393 0.9659 0.044 Uiso 1 1 calc R . .
C30 C 0.4302(2) 0.6413(2) 0.80697(18) 0.0221(5) Uani 1 1 d . . .
C31 C 0.4038(2) 0.5768(2) 0.8877(2) 0.0300(5) Uani 1 1 d . . .
H31 H 0.3635 0.6159 0.9523 0.036 Uiso 1 1 calc R . .
C32 C 0.4358(3) 0.4555(3) 0.8747(2) 0.0366(6) Uani 1 1 d . . .
H32 H 0.4167 0.4121 0.9301 0.044 Uiso 1 1 calc R . .
C33 C 0.4957(3) 0.3977(3) 0.7810(2) 0.0415(7) Uani 1 1 d . . .
H33 H 0.5177 0.3147 0.7721 0.050 Uiso 1 1 calc R . .
C34 C 0.5233(3) 0.4616(3) 0.7005(2) 0.0415(7) Uani 1 1 d . . .
H34 H 0.5634 0.4225 0.6359 0.050 Uiso 1 1 calc R . .
C35 C 0.4926(2) 0.5820(2) 0.7139(2) 0.0299(5) Uani 1 1 d . . .
H35 H 0.5141 0.6246 0.6592 0.036 Uiso 1 1 calc R . .
C36 C 0.0828(3) 0.6715(3) 0.5066(3) 0.0449(7) Uani 1 1 d . . .
H36 H 0.0055 0.7381 0.5378 0.054 Uiso 1 1 calc R . .
Cl1 Cl 0.04487(14) 0.61611(12) 0.39592(11) 0.0932(4) Uani 1 1 d . . .
Cl2 Cl 0.14443(10) 0.56219(9) 0.60478(10) 0.0774(3) Uani 1 1 d . . .
Cl3 Cl 0.18636(8) 0.73197(10) 0.46765(8) 0.0638(2) Uani 1 1 d . . .

loop_
_atom_site_aniso_label
_atom_site_aniso_U_11
_atom_site_aniso_U_22
_atom_site_aniso_U_33
_atom_site_aniso_U_23
_atom_site_aniso_U_13
_atom_site_aniso_U_12
Pd1 0.01382(8) 0.02030(9) 0.01823(9) -0.00020(6) 0.00014(6) -0.00753(6)
P1 0.0174(3) 0.0244(3) 0.0172(3) -0.0015(2) 0.0009(2) -0.0108(2)
N1 0.0170(9) 0.0223(9) 0.0167(9) -0.0031(7) 0.0009(7) -0.0090(8)
N2 0.0149(8) 0.0204(9) 0.0205(9) -0.0006(7) 0.0011(7) -0.0085(7)
N3 0.0162(9) 0.0260(10) 0.0298(11) 0.0034(8) -0.0006(8) -0.0080(8)
C1 0.0177(10) 0.0280(12) 0.0189(10) -0.0040(9) 0.0012(8) -0.0107(9)
C2 0.0245(12) 0.0317(13) 0.0281(12) -0.0019(10) 0.0004(9) -0.0157(11)
C3 0.0251(12) 0.0400(15) 0.0324(13) -0.0057(11) 0.0008(10) -0.0200(12)
C4 0.0172(11) 0.0454(16) 0.0338(14) -0.0030(12) -0.0020(10) -0.0153(11)
C5 0.0200(11) 0.0343(14) 0.0340(13) 0.0046(11) -0.0042(10) -0.0110(11)
C6 0.0172(10) 0.0283(12) 0.0233(11) -0.0031(9) 0.0006(8) -0.0102(9)
C7 0.0192(11) 0.0252(12) 0.0257(12) 0.0013(9) -0.0022(9) -0.0081(9)
C8 0.0209(11) 0.0229(11) 0.0178(10) -0.0031(8) -0.0005(8) -0.0108(9)
C9 0.0208(11) 0.0244(12) 0.0310(13) -0.0020(10) -0.0007(9) -0.0076(10)
C10 0.0309(13) 0.0219(12) 0.0344(13) 0.0036(10) -0.0046(10) -0.0111(10)
C11 0.0318(13) 0.0277(12) 0.0262(12) 0.0020(10) -0.0019(10) -0.0176(11)
C12 0.0228(11) 0.0275(12) 0.0217(11) -0.0013(9) -0.0003(9) -0.0143(10)
C13 0.0210(11) 0.0208(11) 0.0164(10) -0.0030(8) -0.0009(8) -0.0106(9)
C14 0.0182(10) 0.0248(12) 0.0219(11) -0.0017(9) -0.0008(8) -0.0101(9)
O1 0.0176(8) 0.0321(9) 0.0338(9) 0.0045(7) 0.0025(7) -0.0118(7)
C15 0.0171(11) 0.0279(13) 0.0367(14) 0.0057(10) 0.0022(10) -0.0086(10)
C16 0.0188(11) 0.0260(12) 0.0270(12) 0.0009(9) -0.0026(9) -0.0087(9)
O2 0.0226(8) 0.0373(10) 0.0266(9) 0.0059(7) -0.0005(7) -0.0098(8)
O3 0.0204(8) 0.0290(9) 0.0354(10) 0.0101(8) 0.0004(7) -0.0038(7)
C17 0.0273(14) 0.0411(16) 0.0443(16) 0.0175(13) 0.0002(12) -0.0053(12)
C18 0.0270(13) 0.0343(15) 0.0392(15) 0.0019(12) -0.0054(11) -0.0041(11)
C19 0.043(2) 0.054(2) 0.118(4) 0.041(2) 0.000(2) -0.0022(18)
C20 0.052(3) 0.054(3) 0.137(5) 0.038(3) -0.013(3) 0.010(2)
C21 0.0304(17) 0.064(2) 0.075(3) -0.018(2) -0.0147(17) 0.0083(17)
C22 0.0288(16) 0.075(3) 0.063(2) -0.0151(19) -0.0008(15) -0.0123(17)
C23 0.0298(15) 0.0508(19) 0.0546(19) 0.0018(15) -0.0031(13) -0.0090(14)
C24 0.0222(11) 0.0265(12) 0.0188(11) -0.0024(9) 0.0014(8) -0.0114(10)
C25 0.0210(11) 0.0267(12) 0.0251(12) -0.0017(9) -0.0003(9) -0.0111(10)
C26 0.0303(13) 0.0335(14) 0.0272(13) -0.0069(10) -0.0052(10) -0.0135(11)
C27 0.0379(15) 0.0409(15) 0.0218(12) -0.0085(11) 0.0030(10) -0.0175(12)
C28 0.0380(15) 0.064(2) 0.0289(14) -0.0146(13) 0.0132(12) -0.0304(15)
C29 0.0352(14) 0.0586(19) 0.0272(13) -0.0134(12) 0.0065(11) -0.0311(14)
C30 0.0214(11) 0.0257(12) 0.0210(11) 0.0013(9) -0.0018(9) -0.0120(9)
C31 0.0338(14) 0.0377(14) 0.0228(12) 0.0015(10) 0.0016(10) -0.0201(12)
C32 0.0467(16) 0.0366(15) 0.0333(14) 0.0110(12) -0.0040(12) -0.0251(13)
C33 0.0508(18) 0.0266(14) 0.0475(17) 0.0033(12) -0.0033(14) -0.0177(13)
C34 0.0521(18) 0.0300(14) 0.0377(15) -0.0080(12) 0.0131(13) -0.0156(13)
C35 0.0358(14) 0.0275(13) 0.0250(12) 0.0000(10) 0.0060(10) -0.0138(11)
C36 0.0318(15) 0.0392(16) 0.061(2) -0.0093(14) 0.0041(14) -0.0136(13)
Cl1 0.1176(10) 0.0821(8) 0.0947(9) -0.0346(7) -0.0099(8) -0.0549(8)
Cl2 0.0718(7) 0.0415(5) 0.0942(8) 0.0096(5) 0.0061(6) -0.0046(5)
Cl3 0.0372(4) 0.0774(6) 0.0789(6) -0.0009(5) 0.0069(4) -0.0285(4)

loop_
_atom_type_symbol
_atom_type_description
_atom_type_scat_dispersion_real
_atom_type_scat_dispersion_imag
_atom_type_scat_source
C C 0.0033 0.0016 'International Tables Vol C Tables 4.2.6.8 and 6.1.1.4'
H H 0.0000 0.0000 'International Tables Vol C Tables 4.2.6.8 and 6.1.1.4'
N N 0.0061 0.0033 'International Tables Vol C Tables 4.2.6.8 and 6.1.1.4'
O O 0.0106 0.0060 'International Tables Vol C Tables 4.2.6.8 and 6.1.1.4'
P P 0.1023 0.0942 'International Tables Vol C Tables 4.2.6.8 and 6.1.1.4'
Pd Pd -0.9988 1.0072 'International Tables Vol C Tables 4.2.6.8 and 6.1.1.4'
Cl Cl 0.1484 0.1585 'International Tables Vol C Tables 4.2.6.8 and 6.1.1.4'

loop_
_geom_angle_atom_site_label_1
_geom_angle_atom_site_label_2
_geom_angle_atom_site_label_3
_geom_angle
_geom_angle_site_symmetry_1
_geom_angle_site_symmetry_3
_geom_angle_publ_flag
N3 Pd1 N2 81.25(8) . . ?
N3 Pd1 N1 163.95(8) . . ?
N2 Pd1 N1 82.75(7) . . ?
N3 Pd1 P1 100.54(6) . . ?
N2 Pd1 P1 177.93(6) . . ?
N1 Pd1 P1 95.43(5) . . ?
C30 P1 C24 109.18(11) . . ?
C30 P1 C1 102.41(11) . . ?
C24 P1 C1 102.68(10) . . ?
C30 P1 Pd1 117.22(8) . . ?
C24 P1 Pd1 114.87(8) . . ?
C1 P1 Pd1 108.71(8) . . ?
C7 N1 C8 119.11(19) . . ?
C7 N1 Pd1 129.77(17) . . ?
C8 N1 Pd1 110.54(13) . . ?
C14 N2 C13 127.74(19) . . ?
C14 N2 Pd1 117.82(15) . . ?
C13 N2 Pd1 114.03(14) . . ?
C16 N3 C15 120.20(19) . . ?
C16 N3 Pd1 126.50(16) . . ?
C15 N3 Pd1 113.19(15) . . ?
C2 C1 C6 118.2(2) . . ?
C2 C1 P1 118.98(18) . . ?
C6 C1 P1 122.77(17) . . ?
C3 C2 C1 121.7(2) . . ?
C4 C3 C2 120.2(2) . . ?
C5 C4 C3 118.9(2) . . ?
C4 C5 C6 122.3(2) . . ?
C5 C6 C1 118.6(2) . . ?
C5 C6 C7 113.1(2) . . ?
C1 C6 C7 128.1(2) . . ?
N1 C7 C6 128.7(2) . . ?
C9 C8 C13 120.2(2) . . ?
C9 C8 N1 124.0(2) . . ?
C13 C8 N1 115.79(19) . . ?
C10 C9 C8 120.2(2) . . ?
C9 C10 C11 119.9(2) . . ?
C12 C11 C10 120.9(2) . . ?
C11 C12 C13 120.1(2) . . ?
N2 C13 C12 125.6(2) . . ?
N2 C13 C8 115.60(19) . . ?
C12 C13 C8 118.8(2) . . ?
O1 C14 N2 126.5(2) . . ?
O1 C14 C15 120.6(2) . . ?
N2 C14 C15 112.97(19) . . ?
N3 C15 C14 111.60(19) . . ?
O2 C16 N3 126.0(2) . . ?
O2 C16 O3 121.3(2) . . ?
N3 C16 O3 112.7(2) . . ?
C16 O3 C17 114.36(19) . . ?
O3 C17 C18 108.6(2) . . ?
C23 C18 C19 118.2(3) . . ?
C23 C18 C17 123.1(3) . . ?
C19 C18 C17 118.7(3) . . ?
C18 C19 C20 120.7(4) . . ?
C21 C20 C19 120.5(4) . . ?
C20 C21 C22 119.8(3) . . ?
C21 C22 C23 120.0(4) . . ?
C18 C23 C22 120.6(3) . . ?
C29 C24 C25 119.0(2) . . ?
C29 C24 P1 122.20(18) . . ?
C25 C24 P1 118.75(17) . . ?
C26 C25 C24 120.2(2) . . ?
C27 C26 C25 120.4(2) . . ?
C28 C27 C26 119.7(2) . . ?
C27 C28 C29 120.5(2) . . ?
C24 C29 C28 120.2(2) . . ?
C31 C30 C35 119.1(2) . . ?
C31 C30 P1 124.14(19) . . ?
C35 C30 P1 116.73(17) . . ?
C30 C31 C32 120.4(2) . . ?
C33 C32 C31 120.1(2) . . ?
C34 C33 C32 119.6(3) . . ?
C35 C34 C33 120.3(3) . . ?
C34 C35 C30 120.4(2) . . ?
Cl1 C36 Cl2 112.68(18) . . ?
Cl1 C36 Cl3 109.92(19) . . ?
Cl2 C36 Cl3 110.33(18) . . ?

loop_
_geom_bond_atom_site_label_1
_geom_bond_atom_site_label_2
_geom_bond_distance
_geom_bond_site_symmetry_2
_geom_bond_publ_flag
Pd1 N3 1.9871(19) . ?
Pd1 N2 1.9911(18) . ?
Pd1 N1 2.0191(19) . ?
Pd1 P1 2.2489(6) . ?
P1 C30 1.814(2) . ?
P1 C24 1.824(2) . ?
P1 C1 1.836(2) . ?
N1 C7 1.289(3) . ?
N1 C8 1.452(3) . ?
N2 C14 1.343(3) . ?
N2 C13 1.395(3) . ?
N3 C16 1.336(3) . ?
N3 C15 1.463(3) . ?
C1 C2 1.399(3) . ?
C1 C6 1.413(3) . ?
C2 C3 1.389(3) . ?
C3 C4 1.382(4) . ?
C4 C5 1.379(4) . ?
C5 C6 1.405(3) . ?
C6 C7 1.460(3) . ?
C8 C9 1.395(3) . ?
C8 C13 1.413(3) . ?
C9 C10 1.380(3) . ?
C10 C11 1.392(4) . ?
C11 C12 1.383(3) . ?
C12 C13 1.401(3) . ?
C14 O1 1.241(3) . ?
C14 C15 1.521(3) . ?
C16 O2 1.223(3) . ?
C16 O3 1.377(3) . ?
O3 C17 1.433(3) . ?
C17 C18 1.509(4) . ?
C18 C23 1.372(4) . ?
C18 C19 1.377(4) . ?
C19 C20 1.396(5) . ?
C20 C21 1.342(6) . ?
C21 C22 1.373(6) . ?
C22 C23 1.396(4) . ?
C24 C29 1.390(3) . ?
C24 C25 1.392(3) . ?
C25 C26 1.389(3) . ?
C26 C27 1.381(4) . ?
C27 C28 1.374(4) . ?
C28 C29 1.393(4) . ?
C30 C31 1.387(3) . ?
C30 C35 1.394(3) . ?
C31 C32 1.390(4) . ?
C32 C33 1.387(4) . ?
C33 C34 1.387(4) . ?
C34 C35 1.383(4) . ?
C36 Cl1 1.752(3) . ?
C36 Cl2 1.754(4) . ?
C36 Cl3 1.762(3) . ?

loop_
_geom_torsion_atom_site_label_1
_geom_torsion_atom_site_label_2
_geom_torsion_atom_site_label_3
_geom_torsion_atom_site_label_4
_geom_torsion
_geom_torsion_site_symmetry_1
_geom_torsion_site_symmetry_2
_geom_torsion_site_symmetry_3
_geom_torsion_site_symmetry_4
_geom_torsion_publ_flag
N3 Pd1 P1 C30 -38.45(11) . . . . ?
N1 Pd1 P1 C30 140.00(10) . . . . ?
N3 Pd1 P1 C24 91.77(11) . . . . ?
N1 Pd1 P1 C24 -89.78(10) . . . . ?
N3 Pd1 P1 C1 -153.87(10) . . . . ?
N1 Pd1 P1 C1 24.58(9) . . . . ?
N3 Pd1 N1 C7 156.4(3) . . . . ?
N2 Pd1 N1 C7 160.9(2) . . . . ?
P1 Pd1 N1 C7 -18.1(2) . . . . ?
N3 Pd1 N1 C8 -14.6(4) . . . . ?
N2 Pd1 N1 C8 -10.11(13) . . . . ?
P1 Pd1 N1 C8 170.88(13) . . . . ?
N3 Pd1 N2 C14 13.28(17) . . . . ?
N1 Pd1 N2 C14 -165.45(17) . . . . ?
N3 Pd1 N2 C13 -173.39(16) . . . . ?
N1 Pd1 N2 C13 7.87(15) . . . . ?
N2 Pd1 N3 C16 159.9(2) . . . . ?
N1 Pd1 N3 C16 164.5(2) . . . . ?
P1 Pd1 N3 C16 -21.1(2) . . . . ?
N2 Pd1 N3 C15 -16.21(17) . . . . ?
N1 Pd1 N3 C15 -11.7(4) . . . . ?
P1 Pd1 N3 C15 162.75(16) . . . . ?
C30 P1 C1 C2 32.3(2) . . . . ?
C24 P1 C1 C2 -80.9(2) . . . . ?
Pd1 P1 C1 C2 157.02(17) . . . . ?
C30 P1 C1 C6 -149.19(19) . . . . ?
C24 P1 C1 C6 97.6(2) . . . . ?
Pd1 P1 C1 C6 -24.5(2) . . . . ?
C6 C1 C2 C3 -1.4(4) . . . . ?
P1 C1 C2 C3 177.12(19) . . . . ?
C1 C2 C3 C4 1.1(4) . . . . ?
C2 C3 C4 C5 -0.4(4) . . . . ?
C3 C4 C5 C6 0.2(4) . . . . ?
C4 C5 C6 C1 -0.6(4) . . . . ?
C4 C5 C6 C7 175.7(2) . . . . ?
C2 C1 C6 C5 1.2(3) . . . . ?
P1 C1 C6 C5 -177.31(18) . . . . ?
C2 C1 C6 C7 -174.5(2) . . . . ?
P1 C1 C6 C7 7.0(3) . . . . ?
C8 N1 C7 C6 172.0(2) . . . . ?
Pd1 N1 C7 C6 1.6(4) . . . . ?
C5 C6 C7 N1 -167.3(2) . . . . ?
C1 C6 C7 N1 8.5(4) . . . . ?
C7 N1 C8 C9 17.1(3) . . . . ?
Pd1 N1 C8 C9 -170.76(18) . . . . ?
C7 N1 C8 C13 -161.0(2) . . . . ?
Pd1 N1 C8 C13 11.1(2) . . . . ?
C13 C8 C9 C10 2.0(3) . . . . ?
N1 C8 C9 C10 -176.0(2) . . . . ?
C8 C9 C10 C11 -0.9(4) . . . . ?
C9 C10 C11 C12 -0.5(4) . . . . ?
C10 C11 C12 C13 0.8(4) . . . . ?
C14 N2 C13 C12 -12.9(4) . . . . ?
Pd1 N2 C13 C12 174.56(17) . . . . ?
C14 N2 C13 C8 168.8(2) . . . . ?
Pd1 N2 C13 C8 -3.8(2) . . . . ?
C11 C12 C13 N2 -177.9(2) . . . . ?
C11 C12 C13 C8 0.3(3) . . . . ?
C9 C8 C13 N2 176.7(2) . . . . ?
N1 C8 C13 N2 -5.1(3) . . . . ?
C9 C8 C13 C12 -1.7(3) . . . . ?
N1 C8 C13 C12 176.45(19) . . . . ?
C13 N2 C14 O1 0.4(4) . . . . ?
Pd1 N2 C14 O1 172.69(19) . . . . ?
C13 N2 C14 C15 -179.3(2) . . . . ?
Pd1 N2 C14 C15 -7.0(3) . . . . ?
C16 N3 C15 C14 -159.5(2) . . . . ?
Pd1 N3 C15 C14 16.9(3) . . . . ?
O1 C14 C15 N3 173.7(2) . . . . ?
N2 C14 C15 N3 -6.6(3) . . . . ?
C15 N3 C16 O2 171.8(2) . . . . ?
Pd1 N3 C16 O2 -4.1(4) . . . . ?
C15 N3 C16 O3 -8.5(3) . . . . ?
Pd1 N3 C16 O3 175.57(15) . . . . ?
O2 C16 O3 C17 2.5(4) . . . . ?
N3 C16 O3 C17 -177.2(2) . . . . ?
C16 O3 C17 C18 -174.6(2) . . . . ?
O3 C17 C18 C23 16.2(4) . . . . ?
O3 C17 C18 C19 -165.2(3) . . . . ?
C23 C18 C19 C20 1.1(7) . . . . ?
C17 C18 C19 C20 -177.6(4) . . . . ?
C18 C19 C20 C21 -1.1(8) . . . . ?
C19 C20 C21 C22 0.4(8) . . . . ?
C20 C21 C22 C23 0.3(6) . . . . ?
C19 C18 C23 C22 -0.4(5) . . . . ?
C17 C18 C23 C22 178.2(3) . . . . ?
C21 C22 C23 C18 -0.3(5) . . . . ?
C30 P1 C24 C29 -71.2(2) . . . . ?
C1 P1 C24 C29 36.9(3) . . . . ?
Pd1 P1 C24 C29 154.8(2) . . . . ?
C30 P1 C24 C25 111.0(2) . . . . ?
C1 P1 C24 C25 -140.8(2) . . . . ?
Pd1 P1 C24 C25 -23.0(2) . . . . ?
C29 C24 C25 C26 -0.3(4) . . . . ?
P1 C24 C25 C26 177.55(19) . . . . ?
C24 C25 C26 C27 0.9(4) . . . . ?
C25 C26 C27 C28 -0.3(4) . . . . ?
C26 C27 C28 C29 -0.9(5) . . . . ?
C25 C24 C29 C28 -0.9(4) . . . . ?
P1 C24 C29 C28 -178.6(2) . . . . ?
C27 C28 C29 C24 1.5(5) . . . . ?
C24 P1 C30 C31 14.4(2) . . . . ?
C1 P1 C30 C31 -93.9(2) . . . . ?
Pd1 P1 C30 C31 147.26(19) . . . . ?
C24 P1 C30 C35 -165.73(19) . . . . ?
C1 P1 C30 C35 85.9(2) . . . . ?
Pd1 P1 C30 C35 -32.9(2) . . . . ?
C35 C30 C31 C32 -1.9(4) . . . . ?
P1 C30 C31 C32 178.0(2) . . . . ?
C30 C31 C32 C33 0.6(4) . . . . ?
C31 C32 C33 C34 0.0(5) . . . . ?
C32 C33 C34 C35 0.7(5) . . . . ?
C33 C34 C35 C30 -2.0(5) . . . . ?
C31 C30 C35 C34 2.5(4) . . . . ?
P1 C30 C35 C34 -177.3(2) . . . . ?
